data_7039243
loop_
_publ_author_name
'Zhang, Ze-Min'
'Zangana, Karzan H.'
'Kostopoulos, Andreas K.'
'Tong, Ming-Liang'
'Winpenny, Richard E. P.'

_publ_section_title
;
 A pseudo-icosahedral cage {Gd12} based on aminomethylphosphonate.
;
_journal_issue 22
_journal_name_full 'Dalton transactions (Cambridge, England : 2003)'
_journal_page_first 9041
_journal_page_last 9044
_journal_paper_doi 10.1039/c6dt00876c
_journal_volume 45
_journal_year 2016
_chemical_formula_moiety 'C132 H222 Gd12 N12 O90 P12, Co H12 O6, 18(H2 O) 4(H16 C6 N) 8(H3 C2 N)'
_chemical_formula_sum 'C172 H418 Co Gd12 N24 O114 P12'
_chemical_formula_weight 6964.85
_chemical_name_common Gd12
_chemical_name_systematic Gd12
_space_group_crystal_system tetragonal
_space_group_IT_number 131
_space_group_name_Hall '-P 4c 2'
_space_group_name_H-M_alt 'P 42/m m c'
_symmetry_space_group_name_Hall '-P 4c 2'
_symmetry_space_group_name_H-M 'P 42/m m c'
_atom_sites_solution_hydrogens mixed
_audit_creation_date 2016-04-13
_audit_creation_method
;
Olex2 1.2
(compiled 2015.01.26 svn.r3150 for OlexSys, GUI svn.r4998)
;
_audit_update_record
;
2016-04-14 deposited with the CCDC.
2016-05-10 downloaded from the CCDC.
;
_cell_angle_alpha 90
_cell_angle_beta 90
_cell_angle_gamma 90
_cell_formula_units_Z 2
_cell_length_a 28.0168(10)
_cell_length_b 28.0168(10)
_cell_length_c 21.7936(7)
_cell_measurement_reflns_used 7213
_cell_measurement_temperature 100(2)
_cell_measurement_theta_max 22.8230
_cell_measurement_theta_min 3.4520
_cell_volume 17106.7(10)
_computing_molecular_graphics 'Olex2 (Dolomanov et al., 2009)'
_computing_publication_material 'Olex2 (Dolomanov et al., 2009)'
_computing_structure_refinement 'ShelXL (Sheldrick, 2008)'
_diffrn_ambient_temperature 100.02(10)
_diffrn_detector_area_resol_mean 8.0714
_diffrn_measured_fraction_theta_full 0.996
_diffrn_measured_fraction_theta_max 0.996
_diffrn_measurement_device_type 'SuperNova, Single source at offset), Eos'
_diffrn_radiation_type MoK\a
_diffrn_radiation_wavelength 0.71073
_diffrn_reflns_av_R_equivalents 0.0520
_diffrn_reflns_av_unetI/netI 0.0628
_diffrn_reflns_Laue_measured_fraction_full 0.996
_diffrn_reflns_Laue_measured_fraction_max 0.996
_diffrn_reflns_limit_h_max 21
_diffrn_reflns_limit_h_min -28
_diffrn_reflns_limit_k_max 33
_diffrn_reflns_limit_k_min -15
_diffrn_reflns_limit_l_max 26
_diffrn_reflns_limit_l_min -26
_diffrn_reflns_number 35717
_diffrn_reflns_point_group_measured_fraction_full 0.996
_diffrn_reflns_point_group_measured_fraction_max 0.996
_diffrn_reflns_theta_full 25.349
_diffrn_reflns_theta_max 25.349
_diffrn_reflns_theta_min 3.220
_diffrn_source 'SuperNova (Mo) X-ray Source'
_exptl_absorpt_coefficient_mu 2.466
_exptl_absorpt_correction_T_max 1.00000
_exptl_absorpt_correction_T_min 0.34462
_exptl_absorpt_correction_type multi-scan
_exptl_absorpt_process_details
;
CrysAlisPro, Agilent Technologies,
Version 1.171.36.24 (release 03-12-2012 CrysAlis171 .NET)
(compiled Dec  3 2012,18:21:49)
Empirical absorption correction using spherical harmonics,
 implemented in SCALE3 ABSPACK scaling algorithm.
;
_exptl_crystal_colour 'light pink'
_exptl_crystal_density_diffrn 1.352
_exptl_crystal_description prism
_exptl_crystal_F_000 7010
_exptl_crystal_preparation 'Magnetic properties'
_exptl_crystal_size_max 0.27
_exptl_crystal_size_mid 0.15
_exptl_crystal_size_min 0.14
_refine_diff_density_max 1.190
_refine_diff_density_min -0.452
_refine_diff_density_rms 0.109
_refine_ls_extinction_method none
_refine_ls_goodness_of_fit_ref 1.008
_refine_ls_hydrogen_treatment constr
_refine_ls_matrix_type full
_refine_ls_number_parameters 367
_refine_ls_number_reflns 8391
_refine_ls_number_restraints 257
_refine_ls_restrained_S_all 1.050
_refine_ls_R_factor_all 0.1420
_refine_ls_R_factor_gt 0.0803
_refine_ls_shift/su_max 0.000
_refine_ls_shift/su_mean 0.000
_refine_ls_structure_factor_coef Fsqd
_refine_ls_weighting_details 'w=1/[\s^2^(Fo^2^)+(0.1260P)^2^] where P=(Fo^2^+2Fc^2^)/3'
_refine_ls_weighting_scheme calc
_refine_ls_wR_factor_gt 0.2343
_refine_ls_wR_factor_ref 0.2654
_reflns_Friedel_coverage 0.000
_reflns_number_gt 3553
_reflns_number_total 8391
_reflns_threshold_expression 'I > 2\s(I)'
_cod_data_source_file c6dt00876c2.cif
_cod_data_source_block a
_cod_depositor_comments 'Adding full bibliography for 7039243.cif.'
_cod_original_cell_volume 17106.7(13)
_cod_database_code 7039243
_shelx_space_group_comment
;
The symmetry employed for this shelxl refinement is uniquely defined
by the following loop, which should always be used as a source of
symmetry information in preference to the above space-group names.
They are only intended as comments.
;
_shelx_estimated_absorpt_t_max 0.724
_shelx_estimated_absorpt_t_min 0.556
_olex2_refinement_description
;
1. Fixed Uiso
 At 1.2 times of:
  All O(H) groups, All O(H,H) groups
 At 1.5 times of:
  All C(H,H,H) groups
2. Restrained distances
 C6-C5 = C5-C7
 1.52 with sigma of 0.02
 C8-C5 = C5-C6
 1.52 with sigma of 0.02
 C7-C5 = C5-C8
 1.52 with sigma of 0.02
 C17-C15 = C15-C16
 1.52 with sigma of 0.02
 C18-C15 = C15-C17
 1.52 with sigma of 0.02
 C18-C15 = C15-C16
 1.52 with sigma of 0.02
 C14-C15 = C15-C16
 1.52 with sigma of 0.02
 C14-C15 = C15-C17
 1.52 with sigma of 0.02
 C14-C15 = C15-C18
 1.52 with sigma of 0.02
 O13-C14 = C14-O14
 1.25 with sigma of 0.02
 O7-C4 = C4-O8
 1.25 with sigma of 0.02
 O11-C9 = C9-O10
 1.25 with sigma of 0.02
 C9-C10
 1.53 with sigma of 0.02
 C4-C5
 1.53 with sigma of 0.02
 C7-C5 = C5-C4
 1.52 with sigma of 0.02
 C6-C5 = C5-C4
 1.52 with sigma of 0.02
 C8-C5 = C5-C4
 1.52 with sigma of 0.02
 C13-C10 = C10-C11
 1.52 with sigma of 0.02
 C11-C10 = C10-C12
 1.52 with sigma of 0.02
 C12-C10 = C10-C13
 1.52 with sigma of 0.02
 C9-C10
 1.52 with sigma of 0.02
 C9-C10 = C10-C13
 1.52 with sigma of 0.02
 C9-C10 = C10-C12
 1.52 with sigma of 0.02
 P1-C1
 1.8 with sigma of 0.02
 P2-C2
 1.8 with sigma of 0.02
 P3-C3
 1.8 with sigma of 0.02
 C1-N1
 1.47 with sigma of 0.02
 C1-N5
 1.47 with sigma of 0.02
 C2-N2
 1.47 with sigma of 0.02
 C2-N6
 1.47 with sigma of 0.02
 C3-N3
 1.47 with sigma of 0.02
 C3-N4
 1.47 with sigma of 0.02
 C6-C7
 2.49 with sigma of 0.04
 C8-C6
 2.49 with sigma of 0.04
 C7-C8
 2.49 with sigma of 0.04
 C17-C16
 2.49 with sigma of 0.04
 C18-C17
 2.49 with sigma of 0.04
 C18-C16
 2.49 with sigma of 0.04
 C14-C16
 2.49 with sigma of 0.04
 C14-C17
 2.49 with sigma of 0.04
 C14-C18
 2.49 with sigma of 0.04
 O13-O14
 2.165 with sigma of 0.04
 O7-O8
 2.165 with sigma of 0.04
 O11-O10
 2.165 with sigma of 0.04
 C7-C4
 2.49 with sigma of 0.04
 C6-C4
 2.49 with sigma of 0.04
 C8-C4
 2.49 with sigma of 0.04
 C13-C11
 2.49 with sigma of 0.04
 C11-C12
 2.49 with sigma of 0.04
 C12-C13
 2.49 with sigma of 0.04
 O10-C10
 2.38 with sigma of 0.04
 O11-C10
 2.38 with sigma of 0.04
 C9-C13
 2.49 with sigma of 0.04
 C9-C12
 2.49 with sigma of 0.04
 O14-C15
 2.45 with sigma of 0.04
 O13-C15
 2.45 with sigma of 0.04
 O13-C15
 2.45 with sigma of 0.02
 O14-C15
 2.45 with sigma of 0.02
 O11-C10
 2.45 with sigma of 0.02
 O10-C10
 2.45 with sigma of 0.02
 P1-N1
 2.7 with sigma of 0.02
 P1-N5
 2.7 with sigma of 0.02
 P2-N2
 2.7 with sigma of 0.02
 P2-N6
 2.7 with sigma of 0.02
 P3-N3
 2.7 with sigma of 0.02
 P3-N4
 2.7 with sigma of 0.02
3. Rigid bond restraints
 Gd1, C4
 with sigma for 1-2 distances of 0.005 and sigma for 1-3 distances of 0.005
 Gd1, O8
 with sigma for 1-2 distances of 0.005 and sigma for 1-3 distances of 0.005
 Gd2, O5
 with sigma for 1-2 distances of 0.005 and sigma for 1-3 distances of 0.005
 Gd2, O11
 with sigma for 1-2 distances of 0.005 and sigma for 1-3 distances of 0.005
 Gd2, C9
 with sigma for 1-2 distances of 0.005 and sigma for 1-3 distances of 0.005
 P1, O2
 with sigma for 1-2 distances of 0.02 and sigma for 1-3 distances of 0.01
 P2, O3
 with sigma for 1-2 distances of 0.02 and sigma for 1-3 distances of 0.01
 P3, O5
 with sigma for 1-2 distances of 0.005 and sigma for 1-3 distances of 0.005
 O7, C4
 with sigma for 1-2 distances of 0.005 and sigma for 1-3 distances of 0.005
 O8, C4
 with sigma for 1-2 distances of 0.005 and sigma for 1-3 distances of 0.005
 C9, O10
 with sigma for 1-2 distances of 0.005 and sigma for 1-3 distances of 0.005
 C9, O11
 with sigma for 1-2 distances of 0.01 and sigma for 1-3 distances of 0.01
 C8, C5
 with sigma for 1-2 distances of 0.02 and sigma for 1-3 distances of 0.01
 C10, C12
 with sigma for 1-2 distances of 0.02 and sigma for 1-3 distances of 0.01
 O14, C14
 with sigma for 1-2 distances of 0.02 and sigma for 1-3 distances of 0.01
4. Uiso/Uaniso restraints and constraints
C14: within 1.7A with sigma of 0.01 and sigma for terminal atoms of 0.01
C4: within 1.9A with sigma of 0.01 and sigma for terminal atoms of 0.005
C9: within 1.9A with sigma of 0.01 and sigma for terminal atoms of 0.005
O11: within 1.9A with sigma of 0.01 and sigma for terminal atoms of 0.005
O5: within 1.9A with sigma of 0.01 and sigma for terminal atoms of 0.005
C1 \\sim C2 \\sim C15 \\sim C16 \\sim C3 \\sim C9 \\sim C18 \\sim C14 \\sim C5
\\sim C7 \\sim C4 \\sim C6 \\sim C8 \\sim C17 \\sim C10 \\sim C11 \\sim C12
\\sim C13: within 1.6A with sigma of 0.01 and sigma for terminal atoms of 0.02
O5 \\sim O3 \\sim O2 \\sim O6 \\sim O1 \\sim O4 \\sim O9 \\sim O12 \\sim O17
\\sim O7 \\sim O10 \\sim O14 \\sim O8 \\sim O13 \\sim O11 \\sim O15 \\sim O16:
within 1.9A with sigma of 0.01 and sigma for terminal atoms of 0.02
Uanis(O8) \\sim Ueq, Uanis(O11) \\sim Ueq, Uanis(O13) \\sim Ueq, Uanis(C4)
\\sim Ueq, Uanis(C9) \\sim Ueq, Uanis(C14) \\sim Ueq: with sigma of 0.02 and
sigma for terminal atoms of 0.02
Uanis(C10) \\sim Ueq, Uanis(C12) \\sim Ueq: with sigma of 0.02 and sigma for
terminal atoms of 0.02
Uanis(N1) \\sim Ueq, Uanis(N2) \\sim Ueq, Uanis(N3) \\sim Ueq, Uanis(N4) \\sim
Ueq, Uanis(N5) \\sim Ueq, Uanis(N6) \\sim Ueq: with sigma of 0.02 and sigma for
terminal atoms of 0.02
5. Others
 Fixed Sof: N6(0.33333) N1(0.16667) O16(0.75) H16D(0.75) H16E(0.75)
 N2(0.16667) N4(0.33333) N3(0.16667) N5(0.33333)
6.a Riding coordinates:
 O17(H17D,H17E), O16(H16D,H16E)
6.b Me refined with riding coordinates:
 C16(H16A,H16B,H16C), C18(H18A,H18B,H18C), C7(H7A,H7B,H7C), C6(H6A,H6B,H6C),
 C8(H8A,H8B,H8C), C17(H17A,H17B,H17C), C11(H11A,H11B,H11C), C12(H12A,H12B,H12C),
  C13(H13A,H13B,H13C)
6.c Aromatic/amide H refined with riding coordinates:
 O9(H9), O12(H12), O15(H15)
;
_shelx_shelxl_version_number 2014/7
_olex2_submission_special_instructions 'No special instructions were received'

loop_
_space_group_symop_operation_xyz
'x, y, z'
'-y, x, z+1/2'
'-x, -y, z'
'y, -x, z+1/2'
'x, -y, -z'
'-x, y, -z'
'y, x, -z+1/2'
'-y, -x, -z+1/2'
'-x, -y, -z'
'y, -x, -z-1/2'
'x, y, -z'
'-y, x, -z-1/2'
'-x, y, z'
'x, -y, z'
'-y, -x, z-1/2'
'y, x, z-1/2'

loop_
_atom_site_label
_atom_site_type_symbol
_atom_site_fract_x
_atom_site_fract_y
_atom_site_fract_z
_atom_site_U_iso_or_equiv
_atom_site_adp_type
_atom_site_occupancy
_atom_site_site_symmetry_order
_atom_site_calc_flag
_atom_site_refinement_flags_posn
_atom_site_refinement_flags_adp
_atom_site_refinement_flags_occupancy
Gd3 Gd 0.5000 0.08255(3) 0.24289(3) 0.1201(4) Uani 1 2 d S T P
Gd1 Gd 0.58126(4) 0.20075(3) 0.5000 0.1239(4) Uani 1 2 d S TU P
Gd2 Gd 0.69835(3) 0.0000 0.39521(4) 0.1358(4) Uani 1 2 d S TU P
Co1 Co 0.5000 0.0000 0.5000 0.0975(11) Uani 1 8 d S T P
P3 P 0.59242(19) 0.0000 0.29103(19) 0.1228(14) Uani 1 2 d DS TU P
P1 P 0.5000 0.16416(16) 0.37852(19) 0.1155(13) Uani 1 2 d DS TU P
P2 P 0.6592(2) 0.0927(2) 0.5000 0.1328(16) Uani 1 2 d DS TU P
O5 O 0.6262(4) 0.0000 0.3435(5) 0.141(3) Uani 1 2 d S TU P
O3 O 0.6165(5) 0.1269(4) 0.5000 0.137(4) Uani 1 2 d S TU P
O2 O 0.5000 0.1219(4) 0.3340(4) 0.120(3) Uani 1 2 d S TU P
O6 O 0.5634(3) 0.0443(3) 0.2897(3) 0.136(3) Uani 1 1 d . U .
O1 O 0.5441(3) 0.1656(3) 0.4166(3) 0.122(2) Uani 1 1 d . U .
O4 O 0.6619(3) 0.0628(3) 0.4432(3) 0.132(2) Uani 1 1 d . U .
O9 O 0.5000 0.2366(7) 0.5000 0.165(7) Uani 1 4 d S TU P
H9 H 0.5000 0.2705 0.5000 0.197 Uiso 1 4 calc RS T P
O12 O 0.7376(6) 0.0000 0.5000 0.163(6) Uani 1 4 d S TU P
H12 H 0.7715 0.0000 0.5000 0.195 Uiso 1 4 calc RS T P
O17 O 0.6179(3) 0.1174(3) 0.3477(3) 0.164(3) Uani 1 1 d . U .
H17D H 0.6028 0.0969 0.3265 0.197 Uiso 1 1 d R . .
H17E H 0.5987 0.1356 0.3668 0.197 Uiso 1 1 d R . .
O7 O 0.6455(4) 0.2124(4) 0.5732(5) 0.202(4) Uani 1 1 d D U .
O10 O 0.7109(5) 0.0582(6) 0.3138(5) 0.261(7) Uani 1 1 d D U .
O14 O 0.4415(7) 0.1458(4) 0.2261(7) 0.276(8) Uani 1 1 d D U .
C1 C 0.5000 0.2153(6) 0.3292(8) 0.171(8) Uani 1 2 d DS TU P
C2 C 0.7107(6) 0.1292(7) 0.5000 0.162(7) Uani 1 2 d DS TU P
N6 N 0.7221(14) 0.1500(16) 0.4417(14) 0.24(2) Uani 0.3333 1 d D U .
O8 O 0.5923(6) 0.2662(4) 0.5680(7) 0.246(6) Uani 1 1 d D U .
O13 O 0.4457(5) 0.0925(6) 0.1585(5) 0.269(7) Uani 1 1 d D U .
O11 O 0.7632(5) 0.0541(6) 0.3860(7) 0.270(6) Uani 1 1 d D U .
C15 C 0.3915(8) 0.1596(8) 0.1375(10) 0.346(9) Uani 1 1 d D U .
N1 N 0.5000 0.2600(6) 0.3622(15) 0.132(12) Uani 0.3333 2 d DS TU P
C16 C 0.3431(9) 0.1641(10) 0.1683(12) 0.380(12) Uani 1 1 d D U .
H16A H 0.3287 0.1324 0.1724 0.570 Uiso 1 1 calc R . .
H16B H 0.3471 0.1783 0.2091 0.570 Uiso 1 1 calc R . .
H16C H 0.3223 0.1845 0.1434 0.570 Uiso 1 1 calc R . .
C3 C 0.6299(8) 0.0000 0.2237(8) 0.187(9) Uani 1 2 d DS TU P
C9 C 0.7494(8) 0.0687(10) 0.3315(11) 0.306(8) Uani 1 1 d D U .
C18 C 0.3803(10) 0.1375(10) 0.0763(10) 0.378(11) Uani 1 1 d D U .
H18A H 0.3647 0.1065 0.0826 0.566 Uiso 1 1 calc R . .
H18B H 0.3589 0.1585 0.0532 0.566 Uiso 1 1 calc R . .
H18C H 0.4100 0.1329 0.0532 0.566 Uiso 1 1 calc R . .
C14 C 0.4231(11) 0.1300(9) 0.1793(11) 0.337(10) Uani 1 1 d D U .
O15 O 0.5000 0.0000 0.1924(7) 0.178(7) Uani 1 4 d S TU P
H15 H 0.5000 0.0000 0.1488 0.214 Uiso 1 4 calc RS T P
O16 O 0.5432(6) 0.0412(7) 0.4426(8) 0.294(11) Uani 0.75 1 d . U .
H16D H 0.5403 0.0348 0.4046 0.352 Uiso 0.75 1 d R . .
H16E H 0.5363 0.0698 0.4521 0.352 Uiso 0.75 1 d R . .
C5 C 0.6606(8) 0.2814(7) 0.6363(10) 0.309(7) Uani 1 1 d D U .
C7 C 0.7031(9) 0.2541(9) 0.6603(13) 0.352(10) Uani 1 1 d D U .
H7A H 0.6922 0.2245 0.6798 0.528 Uiso 1 1 calc R . .
H7B H 0.7246 0.2464 0.6262 0.528 Uiso 1 1 calc R . .
H7C H 0.7201 0.2736 0.6905 0.528 Uiso 1 1 calc R . .
C4 C 0.6337(8) 0.2521(7) 0.5891(12) 0.286(8) Uani 1 1 d D U .
C6 C 0.6263(9) 0.3007(9) 0.6846(12) 0.359(11) Uani 1 1 d D U .
H6A H 0.6001 0.3178 0.6643 0.539 Uiso 1 1 calc R . .
H6B H 0.6133 0.2742 0.7087 0.539 Uiso 1 1 calc R . .
H6C H 0.6434 0.3227 0.7118 0.539 Uiso 1 1 calc R . .
C8 C 0.6759(9) 0.3274(8) 0.6059(12) 0.320(10) Uani 1 1 d D U .
H8A H 0.6476 0.3443 0.5907 0.481 Uiso 1 1 calc R . .
H8B H 0.6927 0.3474 0.6357 0.481 Uiso 1 1 calc R . .
H8C H 0.6972 0.3202 0.5714 0.481 Uiso 1 1 calc R . .
C17 C 0.4152(9) 0.2068(9) 0.1300(13) 0.360(11) Uani 1 1 d D U .
H17A H 0.4220 0.2204 0.1705 0.540 Uiso 1 1 calc R . .
H17B H 0.4451 0.2027 0.1073 0.540 Uiso 1 1 calc R . .
H17C H 0.3941 0.2284 0.1073 0.540 Uiso 1 1 calc R . .
C10 C 0.7812(7) 0.1045(7) 0.2974(10) 0.326(7) Uani 1 1 d D U .
C11 C 0.7543(9) 0.1267(10) 0.2446(11) 0.350(10) Uani 1 1 d D U .
H11A H 0.7464 0.1020 0.2145 0.525 Uiso 1 1 calc R . .
H11B H 0.7249 0.1413 0.2599 0.525 Uiso 1 1 calc R . .
H11C H 0.7742 0.1512 0.2252 0.525 Uiso 1 1 calc R . .
C12 C 0.7900(10) 0.1471(9) 0.3382(12) 0.348(10) Uani 1 1 d D U .
H12A H 0.8076 0.1370 0.3749 0.523 Uiso 1 1 calc R . .
H12B H 0.8088 0.1710 0.3158 0.523 Uiso 1 1 calc R . .
H12C H 0.7594 0.1611 0.3505 0.523 Uiso 1 1 calc R . .
C13 C 0.8264(9) 0.0787(9) 0.2785(13) 0.360(11) Uani 1 1 d D U .
H13A H 0.8419 0.0652 0.3149 0.540 Uiso 1 1 calc R . .
H13B H 0.8184 0.0529 0.2498 0.540 Uiso 1 1 calc R . .
H13C H 0.8481 0.1013 0.2584 0.540 Uiso 1 1 calc R . .
N2 N 0.7556(6) 0.1059(13) 0.5000 0.123(12) Uani 0.3333 2 d DS TU P
N4 N 0.6554(14) -0.0421(12) 0.2127(17) 0.212(18) Uani 0.3333 1 d D U .
N3 N 0.6033(16) 0.0000 0.1677(8) 0.20(2) Uani 0.3333 2 d DS TU P
N5 N 0.5429(10) 0.2238(11) 0.2986(15) 0.172(12) Uani 0.3333 1 d D U .

loop_
_atom_site_aniso_label
_atom_site_aniso_U_11
_atom_site_aniso_U_22
_atom_site_aniso_U_33
_atom_site_aniso_U_23
_atom_site_aniso_U_13
_atom_site_aniso_U_12
Gd3 0.1709(9) 0.1287(7) 0.0606(4) 0.0173(4) 0.000 0.000
Gd1 0.1674(9) 0.1030(6) 0.1012(6) 0.000 0.000 -0.0372(5)
Gd2 0.1077(7) 0.1796(10) 0.1202(7) 0.000 0.0214(5) 0.000
Co1 0.119(3) 0.107(3) 0.0663(18) 0.000 0.000 0.000
P3 0.149(4) 0.133(4) 0.087(3) 0.000 0.009(2) 0.000
P1 0.145(4) 0.112(3) 0.090(2) 0.007(2) 0.000 0.000
P2 0.138(4) 0.166(5) 0.094(3) 0.000 0.000 -0.034(4)
O5 0.182(8) 0.123(8) 0.119(7) 0.000 -0.024(6) 0.000
O3 0.163(10) 0.158(10) 0.091(6) 0.000 0.000 0.000(8)
O2 0.158(9) 0.121(7) 0.080(5) -0.016(5) 0.000 0.000
O6 0.182(7) 0.147(7) 0.079(4) -0.001(4) -0.012(4) 0.027(6)
O1 0.130(6) 0.119(6) 0.117(5) -0.005(4) -0.007(5) 0.000(5)
O4 0.136(6) 0.152(7) 0.107(5) -0.018(5) 0.007(4) -0.014(5)
O9 0.200(18) 0.180(17) 0.114(11) 0.000 0.000 0.000
O12 0.138(14) 0.182(16) 0.169(15) 0.000 0.000 0.000
O17 0.205(9) 0.178(8) 0.109(5) 0.003(5) 0.027(5) -0.017(6)
O7 0.209(10) 0.186(9) 0.210(10) -0.027(8) -0.045(8) -0.084(8)
O10 0.273(14) 0.353(17) 0.157(9) 0.093(11) 0.044(9) -0.078(13)
O14 0.44(2) 0.161(9) 0.232(13) 0.020(9) -0.107(13) 0.122(12)
C1 0.23(2) 0.140(17) 0.142(16) 0.041(13) 0.000 0.000
C2 0.178(19) 0.174(19) 0.133(14) 0.000 0.000 -0.048(16)
N6 0.24(3) 0.25(3) 0.24(3) 0.019(18) 0.021(18) -0.016(18)
O8 0.319(12) 0.156(9) 0.261(12) -0.078(7) -0.009(10) -0.050(9)
O13 0.285(12) 0.399(16) 0.122(7) 0.076(9) -0.049(8) -0.027(12)
O11 0.229(11) 0.262(12) 0.319(12) 0.033(11) 0.065(9) -0.084(8)
C15 0.378(18) 0.372(16) 0.289(14) 0.059(13) -0.127(14) 0.045(14)
N1 0.15(2) 0.130(19) 0.113(18) 0.034(16) 0.000 0.000
C16 0.39(2) 0.40(2) 0.34(2) 0.080(19) -0.12(2) 0.06(2)
C3 0.18(2) 0.25(3) 0.126(15) 0.000 0.018(14) 0.000
C9 0.270(12) 0.319(13) 0.330(12) 0.096(10) 0.054(10) -0.097(10)
C18 0.43(2) 0.42(2) 0.282(19) 0.03(2) -0.140(19) 0.06(2)
C14 0.370(17) 0.362(16) 0.279(15) 0.048(13) -0.121(13) 0.031(14)
O15 0.29(2) 0.162(15) 0.082(9) 0.000 0.000 0.000
O16 0.30(2) 0.33(2) 0.246(18) 0.112(16) 0.062(16) -0.121(16)
C5 0.329(15) 0.257(12) 0.340(15) -0.103(12) -0.088(12) -0.064(11)
C7 0.39(2) 0.290(19) 0.37(2) -0.110(17) -0.105(19) -0.005(18)
C4 0.316(14) 0.225(11) 0.317(14) -0.118(10) -0.079(11) -0.083(9)
C6 0.40(2) 0.320(19) 0.35(2) -0.132(17) -0.109(19) -0.033(18)
C8 0.283(19) 0.263(17) 0.42(2) -0.056(16) -0.069(17) -0.110(15)
C17 0.36(2) 0.38(2) 0.33(2) 0.114(19) -0.143(18) -0.006(19)
C10 0.296(12) 0.337(12) 0.344(12) 0.089(10) 0.052(10) -0.074(10)
C11 0.314(19) 0.37(2) 0.36(2) 0.151(17) 0.016(17) -0.086(18)
C12 0.349(15) 0.333(15) 0.363(16) 0.051(13) 0.046(13) -0.066(14)
C13 0.321(19) 0.37(2) 0.386(19) 0.095(18) 0.140(17) -0.025(18)
N2 0.123(19) 0.123(19) 0.123(18) 0.000 0.000 0.011(16)
N4 0.22(2) 0.22(2) 0.20(2) -0.008(18) 0.001(17) 0.025(18)
N3 0.21(3) 0.21(3) 0.18(3) 0.000 -0.018(19) 0.000
N5 0.20(2) 0.138(17) 0.176(19) 0.033(15) 0.000(16) -0.029(16)

loop_
_atom_type_symbol
_atom_type_description
_atom_type_scat_dispersion_real
_atom_type_scat_dispersion_imag
_atom_type_scat_source
C C 0.0033 0.0016 'International Tables Vol C Tables 4.2.6.8 and 6.1.1.4'
H H 0.0000 0.0000 'International Tables Vol C Tables 4.2.6.8 and 6.1.1.4'
Co Co 0.3494 0.9721 'International Tables Vol C Tables 4.2.6.8 and 6.1.1.4'
Gd Gd -0.1653 3.9035 'International Tables Vol C Tables 4.2.6.8 and 6.1.1.4'
N N 0.0061 0.0033 'International Tables Vol C Tables 4.2.6.8 and 6.1.1.4'
O O 0.0106 0.0060 'International Tables Vol C Tables 4.2.6.8 and 6.1.1.4'
P P 0.1023 0.0942 'International Tables Vol C Tables 4.2.6.8 and 6.1.1.4'

loop_
_geom_angle_atom_site_label_1
_geom_angle_atom_site_label_2
_geom_angle_atom_site_label_3
_geom_angle
_geom_angle_site_symmetry_1
_geom_angle_site_symmetry_3
O2 Gd3 O6 80.8(2) . 13_655
O2 Gd3 O6 80.8(2) . .
O2 Gd3 O14 77.2(4) . 13_655
O2 Gd3 O14 77.2(4) . .
O2 Gd3 O13 127.8(4) . .
O2 Gd3 O13 127.8(4) . 13_655
O2 Gd3 C14 101.3(5) . .
O2 Gd3 C14 101.3(5) . 13_655
O2 Gd3 O15 144.5(4) . .
O6 Gd3 O6 100.4(4) 13_655 .
O6 Gd3 O14 156.7(4) . .
O6 Gd3 O14 83.5(5) . 13_655
O6 Gd3 O14 156.7(4) 13_655 13_655
O6 Gd3 O14 83.5(5) 13_655 .
O6 Gd3 O13 151.3(4) . .
O6 Gd3 O13 84.6(4) . 13_655
O6 Gd3 O13 84.6(4) 13_655 .
O6 Gd3 O13 151.3(4) 13_655 13_655
O6 Gd3 C14 81.5(7) 13_655 .
O6 Gd3 C14 177.4(6) . .
O6 Gd3 C14 81.5(7) . 13_655
O6 Gd3 C14 177.4(6) 13_655 13_655
O6 Gd3 O15 76.8(3) . .
O6 Gd3 O15 76.8(3) 13_655 .
O14 Gd3 O14 84.4(9) 13_655 .
O14 Gd3 C14 24.8(4) . .
O14 Gd3 C14 24.8(4) 13_655 13_655
O14 Gd3 C14 95.4(8) 13_655 .
O14 Gd3 C14 95.4(8) . 13_655
O14 Gd3 O15 126.2(4) 13_655 .
O14 Gd3 O15 126.2(4) . .
O13 Gd3 O14 51.4(5) 13_655 13_655
O13 Gd3 O14 103.1(6) 13_655 .
O13 Gd3 O14 51.4(5) . .
O13 Gd3 O14 103.1(6) . 13_655
O13 Gd3 O13 78.5(7) . 13_655
O13 Gd3 C14 26.7(4) 13_655 13_655
O13 Gd3 C14 93.0(7) 13_655 .
O13 Gd3 C14 92.9(7) . 13_655
O13 Gd3 C14 26.7(4) . .
O13 Gd3 O15 77.0(5) . .
O13 Gd3 O15 77.0(5) 13_655 .
C14 Gd3 C14 96.6(14) 13_655 .
O15 Gd3 C14 102.1(5) . 13_655
O15 Gd3 C14 102.1(5) . .
O3 Gd1 O1 79.1(3) . .
O3 Gd1 O1 79.1(3) . 11_556
O3 Gd1 O9 139.4(5) . .
O3 Gd1 O7 78.6(4) . .
O3 Gd1 O7 78.6(4) . 11_556
O3 Gd1 O8 129.8(4) . .
O3 Gd1 O8 129.8(4) . 11_556
O3 Gd1 C4 103.6(5) . 11_556
O3 Gd1 C4 103.6(5) . .
O1 Gd1 O1 103.4(4) 11_556 .
O1 Gd1 O9 76.1(3) . .
O1 Gd1 O9 76.1(3) 11_556 .
O1 Gd1 O7 82.8(3) . 11_556
O1 Gd1 O7 82.8(3) 11_556 .
O1 Gd1 O7 155.1(4) 11_556 11_556
O1 Gd1 O7 155.1(4) . .
O1 Gd1 O8 151.1(4) 11_556 11_556
O1 Gd1 O8 151.1(4) . .
O1 Gd1 O8 84.1(4) . 11_556
O1 Gd1 O8 84.1(4) 11_556 .
O1 Gd1 C4 84.9(6) . 11_556
O1 Gd1 C4 171.6(7) . .
O1 Gd1 C4 171.6(7) 11_556 11_556
O1 Gd1 C4 84.9(6) 11_556 .
O9 Gd1 C4 105.6(5) . .
O9 Gd1 C4 105.6(5) . 11_556
O7 Gd1 O9 128.6(4) 11_556 .
O7 Gd1 O9 128.6(4) . .
O7 Gd1 O7 82.2(6) 11_556 .
O7 Gd1 C4 25.2(4) 11_556 11_556
O7 Gd1 C4 25.2(4) . .
O7 Gd1 C4 89.9(6) 11_556 .
O7 Gd1 C4 89.9(6) . 11_556
O8 Gd1 O9 78.9(5) . .
O8 Gd1 O9 78.9(5) 11_556 .
O8 Gd1 O7 102.1(5) 11_556 .
O8 Gd1 O7 52.5(4) . .
O8 Gd1 O7 102.1(5) . 11_556
O8 Gd1 O7 52.5(4) 11_556 11_556
O8 Gd1 O8 77.0(7) . 11_556
O8 Gd1 C4 27.5(4) 11_556 11_556
O8 Gd1 C4 27.5(4) . .
O8 Gd1 C4 88.2(6) . 11_556
O8 Gd1 C4 88.2(6) 11_556 .
C4 Gd1 C4 86.8(13) 11_556 .
O5 Gd2 O12 144.9(5) . .
O5 Gd2 O10 76.8(4) . .
O5 Gd2 O10 76.8(4) . 14
O5 Gd2 O11 128.9(4) . 14
O5 Gd2 O11 128.9(4) . .
O5 Gd2 C9 101.9(5) . .
O5 Gd2 C9 101.9(5) . 14
O4 Gd2 O5 80.4(3) . .
O4 Gd2 O5 80.4(3) 14 .
O4 Gd2 O4 100.5(4) 14 .
O4 Gd2 O12 77.4(3) 14 .
O4 Gd2 O12 77.4(3) . .
O4 Gd2 O10 155.9(4) 14 .
O4 Gd2 O10 83.2(5) 14 14
O4 Gd2 O10 155.9(4) . 14
O4 Gd2 O10 83.3(5) . .
O4 Gd2 O11 150.6(4) 14 .
O4 Gd2 O11 83.7(5) . .
O4 Gd2 O11 83.7(5) 14 14
O4 Gd2 O11 150.6(4) . 14
O4 Gd2 C9 173.6(8) . 14
O4 Gd2 C9 85.8(8) . .
O4 Gd2 C9 85.8(8) 14 14
O4 Gd2 C9 173.6(7) 14 .
O12 Gd2 C9 103.2(5) . 14
O12 Gd2 C9 103.2(5) . .
O10 Gd2 O12 126.4(4) . .
O10 Gd2 O12 126.4(4) 14 .
O10 Gd2 O10 84.1(8) 14 .
O10 Gd2 C9 25.2(4) . .
O10 Gd2 C9 91.4(7) 14 .
O10 Gd2 C9 25.2(4) 14 14
O10 Gd2 C9 91.4(7) . 14
O11 Gd2 O12 75.2(5) . .
O11 Gd2 O12 75.2(5) 14 .
O11 Gd2 O10 104.8(6) . 14
O11 Gd2 O10 53.2(4) 14 14
O11 Gd2 O10 53.2(4) . .
O11 Gd2 O10 104.8(6) 14 .
O11 Gd2 O11 79.3(8) 14 .
O11 Gd2 C9 28.3(4) . .
O11 Gd2 C9 90.3(7) 14 .
O11 Gd2 C9 28.3(4) 14 14
O11 Gd2 C9 90.3(7) . 14
C9 Gd2 C9 87.9(15) 14 .
O16 Co1 O16 112.9(12) 3_655 5_556
O16 Co1 O16 180.0(10) 14 6_656
O16 Co1 O16 112.9(12) 14 9_656
O16 Co1 O16 106.4(11) 14 13_655
O16 Co1 O16 109.1(11) 13_655 9_656
O16 Co1 O16 112.9(12) 11_556 13_655
O16 Co1 O16 73.6(11) 6_656 13_655
O16 Co1 O16 73.6(11) 14 5_556
O16 Co1 O16 106.4(11) 6_656 5_556
O16 Co1 O16 67.1(12) 11_556 5_556
O16 Co1 O16 106.4(11) 3_655 .
O16 Co1 O16 67.1(12) 3_655 13_655
O16 Co1 O16 112.9(12) 6_656 .
O16 Co1 O16 109.2(11) 5_556 .
O16 Co1 O16 106.4(11) 11_556 9_656
O16 Co1 O16 73.6(11) 3_655 9_656
O16 Co1 O16 180.0 9_656 .
O16 Co1 O16 67.1(12) 6_656 9_656
O16 Co1 O16 180.0(11) 11_556 3_655
O16 Co1 O16 70.9(11) 5_556 9_656
O16 Co1 O16 109.1(11) 11_556 14
O16 Co1 O16 67.1(12) 14 .
O16 Co1 O16 70.9(11) 3_655 14
O16 Co1 O16 70.8(11) 13_655 .
O16 Co1 O16 70.9(11) 11_556 6_656
O16 Co1 O16 180.0(8) 13_655 5_556
O16 Co1 O16 109.1(11) 3_655 6_656
O16 Co1 O16 73.6(11) 11_556 .
O5 P3 C3 104.8(9) . .
O6 P3 O5 111.4(4) . .
O6 P3 O5 111.4(4) 14 .
O6 P3 O6 113.5(8) . 14
O6 P3 C3 107.7(5) . .
O6 P3 C3 107.7(5) 14 .
O2 P1 C1 103.8(8) . .
O1 P1 O2 112.0(4) . .
O1 P1 O2 112.0(4) 13_655 .
O1 P1 O1 112.1(6) . 13_655
O1 P1 C1 108.3(5) . .
O1 P1 C1 108.2(5) 13_655 .
O3 P2 C2 106.0(9) . .
O4 P2 O3 112.9(4) . .
O4 P2 O3 112.9(4) 11_556 .
O4 P2 O4 111.5(7) . 11_556
O4 P2 C2 106.4(5) 11_556 .
O4 P2 C2 106.4(5) . .
P3 O5 Gd2 158.8(8) . .
P2 O3 Gd1 154.3(8) . .
P1 O2 Gd3 158.4(6) . .
P3 O6 Gd3 144.8(5) . .
P1 O1 Gd1 145.4(5) . .
P2 O4 Gd2 146.2(5) . .
Gd1 O9 Gd1 132.4(8) 13_655 .
Gd1 O9 H9 113.8 13_655 .
Gd1 O9 H9 113.8 . .
Gd2 O12 Gd2 128.5(7) . 11_556
Gd2 O12 H12 115.7 . .
Gd2 O12 H12 115.7 11_556 .
H17D O17 H17E 110.9 . .
C4 O7 Gd1 96.2(10) . .
C9 O10 Gd2 93.5(11) . .
C14 O14 Gd3 98.4(11) . .
N1 C1 P1 113.3(14) . .
N5 C1 P1 115.2(14) . .
N5 C1 P1 115.2(14) 13_655 .
N5 C1 N1 95(2) 13_655 .
N5 C1 N1 95(2) . .
N5 C1 N5 119(3) 13_655 .
N6 C2 P2 114.6(16) . .
N6 C2 P2 114.6(16) 11_556 .
N6 C2 N6 125(4) 11_556 .
N2 C2 P2 117.2(16) . .
N2 C2 N6 89(2) . .
N2 C2 N6 89(2) . 11_556
C4 O8 Gd1 95.7(9) . .
C14 O13 Gd3 97.6(10) . .
C9 O11 Gd2 92.8(10) . .
C16 C15 C14 107.4(18) . .
C18 C15 C16 104.0(17) . .
C18 C15 C14 115.4(15) . .
C17 C15 C16 111.9(18) . .
C17 C15 C18 111.3(19) . .
C17 C15 C14 106.8(16) . .
C15 C16 H16A 109.5 . .
C15 C16 H16B 109.5 . .
C15 C16 H16C 109.5 . .
H16A C16 H16B 109.5 . .
H16A C16 H16C 109.5 . .
H16B C16 H16C 109.5 . .
N4 C3 P3 115.9(16) . .
N4 C3 P3 115.9(16) 14 .
N4 C3 N4 115(4) . 14
N4 C3 N3 97(2) . .
N4 C3 N3 97(2) 14 .
N3 C3 P3 113.0(17) . .
O10 C9 Gd2 61.3(9) . .
O10 C9 O11 119.0(14) . .
O10 C9 C10 122.3(16) . .
O11 C9 Gd2 58.9(8) . .
O11 C9 C10 118.0(14) . .
C10 C9 Gd2 175.5(16) . .
C15 C18 H18A 109.5 . .
C15 C18 H18B 109.5 . .
C15 C18 H18C 109.5 . .
H18A C18 H18B 109.5 . .
H18A C18 H18C 109.5 . .
H18B C18 H18C 109.5 . .
O14 C14 Gd3 56.8(8) . .
O14 C14 O13 112.0(16) . .
O14 C14 C15 123.3(15) . .
O13 C14 Gd3 55.6(8) . .
O13 C14 C15 120.8(15) . .
C15 C14 Gd3 167(2) . .
Gd3 O15 Gd3 129.1(6) 3_655 .
Gd3 O15 H15 115.5 . .
Gd3 O15 H15 115.5 3_655 .
Co1 O16 H16D 114.3 . .
Co1 O16 H16E 104.1 . .
H16D O16 H16E 114.4 . .
C7 C5 C4 110.7(16) . .
C7 C5 C6 116.0(18) . .
C7 C5 C8 111.2(17) . .
C4 C5 C6 110.3(16) . .
C8 C5 C4 107.7(16) . .
C8 C5 C6 100.2(16) . .
C5 C7 H7A 109.5 . .
C5 C7 H7B 109.5 . .
C5 C7 H7C 109.5 . .
H7A C7 H7B 109.5 . .
H7A C7 H7C 109.5 . .
H7B C7 H7C 109.5 . .
O7 C4 Gd1 58.6(8) . .
O7 C4 O8 114.8(13) . .
O7 C4 C5 123.7(16) . .
O8 C4 Gd1 56.8(7) . .
O8 C4 C5 121.0(16) . .
C5 C4 Gd1 177.7(14) . .
C5 C6 H6A 109.5 . .
C5 C6 H6B 109.5 . .
C5 C6 H6C 109.5 . .
H6A C6 H6B 109.5 . .
H6A C6 H6C 109.5 . .
H6B C6 H6C 109.5 . .
C5 C8 H8A 109.5 . .
C5 C8 H8B 109.5 . .
C5 C8 H8C 109.5 . .
H8A C8 H8B 109.5 . .
H8A C8 H8C 109.5 . .
H8B C8 H8C 109.5 . .
C15 C17 H17A 109.5 . .
C15 C17 H17B 109.5 . .
C15 C17 H17C 109.5 . .
H17A C17 H17B 109.5 . .
H17A C17 H17C 109.5 . .
H17B C17 H17C 109.5 . .
C11 C10 C9 110.4(15) . .
C11 C10 C12 101.8(17) . .
C11 C10 C13 113.9(17) . .
C12 C10 C9 109.2(16) . .
C12 C10 C13 113.6(18) . .
C13 C10 C9 107.8(16) . .
C10 C11 H11A 109.5 . .
C10 C11 H11B 109.5 . .
C10 C11 H11C 109.5 . .
H11A C11 H11B 109.5 . .
H11A C11 H11C 109.5 . .
H11B C11 H11C 109.5 . .
C10 C12 H12A 109.5 . .
C10 C12 H12B 109.5 . .
C10 C12 H12C 109.5 . .
H12A C12 H12B 109.5 . .
H12A C12 H12C 109.5 . .
H12B C12 H12C 109.5 . .
C10 C13 H13A 109.5 . .
C10 C13 H13B 109.5 . .
C10 C13 H13C 109.5 . .
H13A C13 H13B 109.5 . .
H13A C13 H13C 109.5 . .
H13B C13 H13C 109.5 . .

loop_
_geom_bond_atom_site_label_1
_geom_bond_atom_site_label_2
_geom_bond_distance
_geom_bond_site_symmetry_2
Gd3 O2 2.272(8) .
Gd3 O6 2.313(8) .
Gd3 O6 2.313(8) 13_655
Gd3 O14 2.441(12) .
Gd3 O14 2.441(12) 13_655
Gd3 O13 2.403(11) .
Gd3 O13 2.403(11) 13_655
Gd3 C14 2.886(17) .
Gd3 C14 2.886(17) 13_655
Gd3 O15 2.561(6) .
Gd1 O3 2.293(13) .
Gd1 O1 2.315(7) .
Gd1 O1 2.315(7) 11_556
Gd1 O9 2.489(8) .
Gd1 O7 2.427(10) 11_556
Gd1 O7 2.427(10) .
Gd1 O8 2.378(10) 11_556
Gd1 O8 2.378(10) .
Gd1 C4 2.827(15) .
Gd1 C4 2.827(15) 11_556
Gd2 O5 2.314(12) .
Gd2 O4 2.288(8) 14
Gd2 O4 2.288(8) .
Gd2 O12 2.535(8) .
Gd2 O10 2.435(11) 14
Gd2 O10 2.435(11) .
Gd2 O11 2.375(12) 14
Gd2 O11 2.375(12) .
Gd2 C9 2.771(15) .
Gd2 C9 2.771(15) 14
Co1 O16 2.089(13) 6_656
Co1 O16 2.089(13) 13_655
Co1 O16 2.089(13) 5_556
Co1 O16 2.089(13) 9_656
Co1 O16 2.089(13) .
Co1 O16 2.089(13) 11_556
Co1 O16 2.089(13) 3_655
Co1 O16 2.089(13) 14
P3 O5 1.484(12) .
P3 O6 1.482(8) .
P3 O6 1.482(8) 14
P3 C3 1.805(15) .
P1 O2 1.529(10) .
P1 O1 1.488(8) .
P1 O1 1.488(8) 13_655
P1 C1 1.791(14) .
P2 O3 1.531(12) .
P2 O4 1.497(8) 11_556
P2 O4 1.497(8) .
P2 C2 1.770(14) .
O9 Gd1 2.489(8) 13_655
O9 H9 0.9500 .
O12 Gd2 2.535(8) 11_556
O12 H12 0.9500 .
O17 H17D 0.8498 .
O17 H17E 0.8500 .
O7 C4 1.210(15) .
O10 C9 1.183(15) .
O14 C14 1.223(16) .
C1 N1 1.445(18) .
C1 N5 1.395(17) 13_655
C1 N5 1.395(17) .
C2 N6 1.433(18) 11_556
C2 N6 1.433(18) .
C2 N2 1.417(17) .
O8 C4 1.310(15) .
O13 C14 1.310(16) .
O11 C9 1.315(16) .
C15 C16 1.518(11) .
C15 C18 1.503(11) .
C15 C14 1.518(10) .
C15 C17 1.489(11) .
C16 H16A 0.9800 .
C16 H16B 0.9800 .
C16 H16C 0.9800 .
C3 N4 1.398(17) .
C3 N4 1.398(17) 14
C3 N3 1.431(19) .
C9 C10 1.533(9) .
C18 H18A 0.9800 .
C18 H18B 0.9800 .
C18 H18C 0.9800 .
O15 Gd3 2.561(6) 3_655
O15 H15 0.9500 .
O16 H16D 0.8504 .
O16 H16E 0.8494 .
C5 C7 1.508(11) .
C5 C4 1.517(9) .
C5 C6 1.525(11) .
C5 C8 1.511(11) .
C7 H7A 0.9800 .
C7 H7B 0.9800 .
C7 H7C 0.9800 .
C6 H6A 0.9800 .
C6 H6B 0.9800 .
C6 H6C 0.9800 .
C8 H8A 0.9800 .
C8 H8B 0.9800 .
C8 H8C 0.9800 .
C17 H17A 0.9800 .
C17 H17B 0.9800 .
C17 H17C 0.9800 .
C10 C11 1.510(13) .
C10 C12 1.511(11) .
C10 C13 1.514(11) .
C11 H11A 0.9800 .
C11 H11B 0.9800 .
C11 H11C 0.9800 .
C12 H12A 0.9800 .
C12 H12B 0.9800 .
C12 H12C 0.9800 .
C13 H13A 0.9800 .
C13 H13B 0.9800 .
C13 H13C 0.9800 .

loop_
_geom_torsion_atom_site_label_1
_geom_torsion_atom_site_label_2
_geom_torsion_atom_site_label_3
_geom_torsion_atom_site_label_4
_geom_torsion
_geom_torsion_site_symmetry_1
_geom_torsion_site_symmetry_4
Gd3 O14 C14 O13 -7(3) . .
Gd3 O14 C14 C15 -165(2) . .
Gd3 O13 C14 O14 7(3) . .
Gd3 O13 C14 C15 166(2) . .
Gd1 O7 C4 O8 8(3) . .
Gd1 O7 C4 C5 -180(2) . .
Gd1 O8 C4 O7 -8(3) . .
Gd1 O8 C4 C5 179(2) . .
Gd2 O10 C9 O11 -12(4) . .
Gd2 O10 C9 C10 177(3) . .
Gd2 O11 C9 O10 12(4) . .
Gd2 O11 C9 C10 -176(2) . .
O5 P3 O6 Gd3 -172.5(8) . .
O5 P3 C3 N4 -70(3) . 14
O5 P3 C3 N4 70(3) . .
O5 P3 C3 N3 180.000(1) . .
O3 P2 O4 Gd2 -171.1(8) . .
O3 P2 C2 N6 77(3) . 11_556
O3 P2 C2 N6 -77(3) . .
O3 P2 C2 N2 180.0 . .
O2 P1 O1 Gd1 -169.8(7) . .
O2 P1 C1 N1 180.000(4) . .
O2 P1 C1 N5 72(2) . 13_655
O2 P1 C1 N5 -72(2) . .
O6 P3 O5 Gd2 -116.1(4) . .
O6 P3 O5 Gd2 116.1(4) 14 .
O6 P3 O6 Gd3 -45.9(11) 14 .
O6 P3 C3 N4 -49(3) 14 .
O6 P3 C3 N4 172(3) 14 14
O6 P3 C3 N4 -172(3) . .
O6 P3 C3 N4 49(3) . 14
O6 P3 C3 N3 -61.4(5) . .
O6 P3 C3 N3 61.4(5) 14 .
O1 P1 O2 Gd3 116.5(4) 13_655 .
O1 P1 O2 Gd3 -116.5(4) . .
O1 P1 O1 Gd1 -42.9(12) 13_655 .
O1 P1 C1 N1 60.9(4) 13_655 .
O1 P1 C1 N1 -60.9(4) . .
O1 P1 C1 N5 47(2) . .
O1 P1 C1 N5 169(2) 13_655 .
O1 P1 C1 N5 -169(2) . 13_655
O1 P1 C1 N5 -47(2) 13_655 13_655
O4 P2 O3 Gd1 -116.1(5) . .
O4 P2 O3 Gd1 116.1(5) 11_556 .
O4 P2 O4 Gd2 -42.6(13) 11_556 .
O4 P2 C2 N6 -162(3) . 11_556
O4 P2 C2 N6 -43(3) 11_556 11_556
O4 P2 C2 N6 162(3) 11_556 .
O4 P2 C2 N6 43(3) . .
O4 P2 C2 N2 59.5(5) 11_556 .
O4 P2 C2 N2 -59.5(5) . .
O10 C9 C10 C11 6(4) . .
O10 C9 C10 C12 117(3) . .
O10 C9 C10 C13 -119(3) . .
C1 P1 O2 Gd3 0.000(3) . .
C1 P1 O1 Gd1 76.4(10) . .
C2 P2 O3 Gd1 0.0 . .
C2 P2 O4 Gd2 73.1(11) . .
O11 C9 C10 C11 -165(3) . .
O11 C9 C10 C12 -54(3) . .
O11 C9 C10 C13 70(3) . .
C16 C15 C14 Gd3 -163(5) . .
C16 C15 C14 O14 -76(4) . .
C16 C15 C14 O13 128(3) . .
C3 P3 O5 Gd2 0.000(2) . .
C3 P3 O6 Gd3 73.2(12) . .
C18 C15 C14 Gd3 82(6) . .
C18 C15 C14 O14 168(3) . .
C18 C15 C14 O13 12(4) . .
C7 C5 C4 O7 -1(4) . .
C7 C5 C4 O8 171(3) . .
C6 C5 C4 O7 -130(3) . .
C6 C5 C4 O8 42(3) . .
C8 C5 C4 O7 121(3) . .
C8 C5 C4 O8 -67(3) . .
C17 C15 C14 Gd3 -42(6) . .
C17 C15 C14 O14 44(4) . .
C17 C15 C14 O13 -112(3) . .

loop_
_platon_squeeze_void_nr
_platon_squeeze_void_average_x
_platon_squeeze_void_average_y
_platon_squeeze_void_average_z
_platon_squeeze_void_volume
_platon_squeeze_void_count_electrons
_platon_squeeze_void_content
1 -0.034 -0.009 -0.035 7682 837 ' '
2 0.225 0.225 0.250 9 1 ' '
3 0.225 0.225 0.750 9 1 ' '
4 0.225 0.775 0.250 9 1 ' '
5 0.225 0.775 0.750 9 1 ' '
6 0.775 0.225 0.250 9 1 ' '
7 0.775 0.225 0.750 9 1 ' '
8 0.775 0.775 0.250 9 1 ' '
9 0.775 0.775 0.750 9 1 ' '
